data_1558882
loop_
_publ_author_name
'Meng, Ling-Hong'
'Li, Xiao-Ming'
'Zhang, Fan-Zhong'
'Wang, Ya-Nan'
'Wang, Bin-Gui'

_publ_section_title
;
 Talascortenes A-G, Highly Oxygenated Diterpenoid Acids from the
 Sea-Anemone-Derived Endozoic Fungus <i>Talaromyces scorteus</i> AS-242.
;
_journal_issue 8
_journal_name_full 'Journal of natural products'
_journal_page_first 2528
_journal_page_last 2536
_journal_paper_doi 10.1021/acs.jnatprod.0c00628
_journal_volume 83
_journal_year 2020
_chemical_absolute_configuration ad
_chemical_formula_sum 'C21 H34 O5'
_chemical_formula_weight 366.48
_space_group_IT_number 4
_space_group_name_Hall 'P 2yb'
_space_group_name_H-M_alt 'P 1 21 1'
_symmetry_cell_setting monoclinic
_symmetry_space_group_name_H-M 'P 1 21 1'
_atom_sites_solution_hydrogens geom
_atom_sites_solution_primary direct
_atom_sites_solution_secondary difmap
_audit_creation_method SHELXL-97
_cell_angle_alpha 90.00
_cell_angle_beta 99.188(2)
_cell_angle_gamma 90.00
_cell_formula_units_Z 2
_cell_length_a 7.2621(8)
_cell_length_b 12.6474(10)
_cell_length_c 10.7864(12)
_cell_measurement_reflns_used 1188
_cell_measurement_temperature 293(2)
_cell_measurement_theta_max 71.1890
_cell_measurement_theta_min 4.1090
_cell_volume 977.98(17)
_computing_cell_refinement 'Bruker FRAMBO'
_computing_data_collection 'Bruker FRAMBO'
_computing_data_reduction 'Bruker SAINT'
_computing_molecular_graphics 'Bruker SHELXTL'
_computing_publication_material 'Bruker SHELXTL'
_computing_structure_refinement 'SHELXL-97 (Sheldrick, 1997)'
_computing_structure_solution 'SHELXS-97 (Sheldrick, 1990)'
_diffrn_ambient_temperature 293(2)
_diffrn_detector 'CCD plate'
_diffrn_detector_area_resol_mean 8.1281
_diffrn_detector_type Eos
_diffrn_measured_fraction_theta_full 0.998
_diffrn_measured_fraction_theta_max 0.998
_diffrn_measurement_device_type 'Xcalibur, Eos, Gemini'
_diffrn_radiation_monochromator graphite
_diffrn_radiation_source 'fine-focus sealed tube'
_diffrn_radiation_type CuK\a
_diffrn_radiation_wavelength 1.54178
_diffrn_reflns_av_R_equivalents 0.0676
_diffrn_reflns_av_sigmaI/netI 0.0774
_diffrn_reflns_limit_h_max 8
_diffrn_reflns_limit_h_min -8
_diffrn_reflns_limit_k_max 14
_diffrn_reflns_limit_k_min -14
_diffrn_reflns_limit_l_max 12
_diffrn_reflns_limit_l_min -12
_diffrn_reflns_number 5856
_diffrn_reflns_theta_full 66.05
_diffrn_reflns_theta_max 66.05
_diffrn_reflns_theta_min 4.15
_exptl_absorpt_coefficient_mu 0.701
_exptl_absorpt_correction_T_max 0.8841
_exptl_absorpt_correction_T_min 0.8553
_exptl_absorpt_correction_type multi-scan
_exptl_absorpt_process_details sadabs
_exptl_crystal_colour colorless
_exptl_crystal_density_diffrn 1.245
_exptl_crystal_density_method 'not measured'
_exptl_crystal_description block
_exptl_crystal_F_000 400
_exptl_crystal_size_max 0.23
_exptl_crystal_size_mid 0.20
_exptl_crystal_size_min 0.18
_refine_diff_density_max 0.159
_refine_diff_density_min -0.174
_refine_diff_density_rms 0.040
_refine_ls_abs_structure_details 'Flack H D (1983), Acta Cryst. A39, 876-881'
_refine_ls_abs_structure_Flack 0.0(5)
_refine_ls_extinction_method none
_refine_ls_goodness_of_fit_ref 1.042
_refine_ls_hydrogen_treatment mixed
_refine_ls_matrix_type full
_refine_ls_number_parameters 240
_refine_ls_number_reflns 2915
_refine_ls_number_restraints 8
_refine_ls_restrained_S_all 1.061
_refine_ls_R_factor_all 0.0904
_refine_ls_R_factor_gt 0.0627
_refine_ls_shift/su_max 0.001
_refine_ls_shift/su_mean 0.000
_refine_ls_structure_factor_coef Fsqd
_refine_ls_weighting_details 'calc w=1/[\s^2^(Fo^2^)+(0.0568P)^2^+0.0000P] where P=(Fo^2^+2Fc^2^)/3'
_refine_ls_weighting_scheme calc
_refine_ls_wR_factor_gt 0.1366
_refine_ls_wR_factor_ref 0.1570
_reflns_number_gt 1945
_reflns_number_total 2915
_reflns_threshold_expression >2sigma(I)
_cod_data_source_file np0c00628_si_005.cif
_cod_data_source_block 190226c
_cod_depositor_comments
;
The following automatic conversions were performed:

data item '_symmetry_cell_setting' value 'Monoclinic' was changed to
'monoclinic' in accordance with the
/home/data/users/saulius/crontab/automatic-downloads/rss-feeds/ACS/lib/dictionaries/cif_core.dic
dictionary named 'cif_core.dic' version 2.4.2 last updated on
2011-04-26.

Automatic conversion script
Id: cif_fix_values 7556 2019-12-06 15:28:31Z antanas 

 Adding full bibliography for 1558879--1558884.cif.
;
_cod_original_sg_symbol_H-M P2(1)
_cod_database_code 1558882

loop_
_symmetry_equiv_pos_as_xyz
'x, y, z'
'-x, y+1/2, -z'

loop_
_atom_site_label
_atom_site_type_symbol
_atom_site_fract_x
_atom_site_fract_y
_atom_site_fract_z
_atom_site_U_iso_or_equiv
_atom_site_adp_type
_atom_site_occupancy
_atom_site_symmetry_multiplicity
_atom_site_calc_flag
_atom_site_refinement_flags
_atom_site_disorder_assembly
_atom_site_disorder_group
O1 O 0.3058(4) 0.4567(2) 0.6644(3) 0.0718(9) Uani 1 1 d . . .
H1 H 0.3469 0.5077 0.7069 0.108 Uiso 1 1 calc R . .
O2 O 0.0860(5) 0.5732(2) 0.5927(3) 0.0788(10) Uani 1 1 d . . .
O3 O 0.0717(4) 0.2636(2) 0.3438(3) 0.0653(8) Uani 1 1 d . . .
H3 H 0.0487 0.2165 0.3913 0.078 Uiso 1 1 calc R . .
O4 O 0.5399(4) 0.1057(2) 0.1802(3) 0.0665(8) Uani 1 1 d . . .
H4 H 0.4296 0.0934 0.1825 0.080 Uiso 1 1 calc R . .
O5 O 0.1705(6) 0.0779(5) 0.1877(5) 0.160(2) Uani 1 1 d U . .
H5 H 0.1193 0.1239 0.2235 0.192 Uiso 1 1 calc R . .
C1 C 0.1530(6) 0.4848(3) 0.5871(4) 0.0608(11) Uani 1 1 d . . .
C2 C 0.0614(6) 0.3971(3) 0.5029(4) 0.0615(11) Uani 1 1 d . . .
C3 C -0.1161(6) 0.4420(4) 0.4203(5) 0.0691(12) Uani 1 1 d . . .
H3A H -0.1928 0.3835 0.3842 0.083 Uiso 1 1 calc R . .
H3B H -0.1875 0.4814 0.4735 0.083 Uiso 1 1 calc R . .
C4 C -0.0759(6) 0.5128(4) 0.3161(5) 0.0702(13) Uani 1 1 d . . .
H4A H -0.0198 0.5778 0.3520 0.084 Uiso 1 1 calc R . .
H4B H -0.1925 0.5310 0.2632 0.084 Uiso 1 1 calc R . .
C5 C 0.0542(6) 0.4620(4) 0.2355(4) 0.0651(12) Uani 1 1 d . . .
H5A H 0.0845 0.5136 0.1753 0.078 Uiso 1 1 calc R . .
H5B H -0.0102 0.4037 0.1887 0.078 Uiso 1 1 calc R . .
C6 C 0.2372(5) 0.4205(3) 0.3134(4) 0.0520(10) Uani 1 1 d . . .
C7 C 0.1879(5) 0.3433(3) 0.4151(4) 0.0533(10) Uani 1 1 d . . .
C8 C 0.3642(6) 0.2900(3) 0.4815(4) 0.0593(11) Uani 1 1 d . . .
H8A H 0.3335 0.2446 0.5477 0.071 Uiso 1 1 calc R . .
H8B H 0.4512 0.3433 0.5197 0.071 Uiso 1 1 calc R . .
C9 C 0.4550(6) 0.2246(3) 0.3891(4) 0.0592(11) Uani 1 1 d . . .
H9A H 0.5840 0.2116 0.4254 0.071 Uiso 1 1 calc R . .
H9B H 0.3925 0.1567 0.3780 0.071 Uiso 1 1 calc R . .
C10 C 0.4503(5) 0.2747(3) 0.2626(4) 0.0549(10) Uani 1 1 d . . .
C11 C 0.3527(6) 0.3637(3) 0.2279(4) 0.0530(10) Uani 1 1 d . . .
C12 C 0.3631(7) 0.4150(4) 0.1041(4) 0.0661(12) Uani 1 1 d . . .
H12A H 0.3664 0.4911 0.1149 0.079 Uiso 1 1 calc R . .
H12B H 0.2515 0.3976 0.0455 0.079 Uiso 1 1 calc R . .
C13 C 0.5347(8) 0.3801(3) 0.0485(5) 0.0738(14) Uani 1 1 d . . .
H13A H 0.6463 0.4076 0.0998 0.089 Uiso 1 1 calc R . .
H13B H 0.5278 0.4091 -0.0353 0.089 Uiso 1 1 calc R . .
C14 C 0.5473(7) 0.2587(4) 0.0424(4) 0.0691(12) Uani 1 1 d . . .
C15 C 0.5691(6) 0.2193(3) 0.1784(4) 0.0596(10) Uani 1 1 d . . .
H15 H 0.6994 0.2317 0.2156 0.072 Uiso 1 1 calc R . .
C16 C 0.7237(10) 0.2328(5) -0.0113(6) 0.106(2) Uani 1 1 d D . .
H16 H 0.8259 0.2136 0.0478 0.127 Uiso 1 1 calc R . .
C17 C 0.7529(12) 0.2334(5) -0.1251(7) 0.120(2) Uani 1 1 d D . .
H17A H 0.6572 0.2517 -0.1895 0.144 Uiso 1 1 calc R . .
H17B H 0.8697 0.2154 -0.1435 0.144 Uiso 1 1 calc R . .
C18 C -0.0029(7) 0.3155(4) 0.5965(5) 0.0742(13) Uani 1 1 d . . .
H18A H 0.1026 0.2938 0.6564 0.111 Uiso 1 1 calc R . .
H18B H -0.0566 0.2548 0.5507 0.111 Uiso 1 1 calc R . .
H18C H -0.0943 0.3477 0.6397 0.111 Uiso 1 1 calc R . .
C19 C 0.3551(6) 0.5163(3) 0.3701(4) 0.0631(12) Uani 1 1 d . . .
H19A H 0.4545 0.4919 0.4331 0.095 Uiso 1 1 calc R . .
H19B H 0.2772 0.5642 0.4073 0.095 Uiso 1 1 calc R . .
H19C H 0.4064 0.5520 0.3048 0.095 Uiso 1 1 calc R . .
C20 C 0.3709(8) 0.2129(5) -0.0375(5) 0.0980(19) Uani 1 1 d . . .
H20A H 0.3508 0.2465 -0.1183 0.147 Uiso 1 1 calc R . .
H20B H 0.2653 0.2253 0.0040 0.147 Uiso 1 1 calc R . .
H20C H 0.3864 0.1382 -0.0479 0.147 Uiso 1 1 calc R . .
C21 C 0.0430(9) 0.0161(6) 0.1239(6) 0.109(2) Uani 1 1 d U . .
H21A H -0.0195 -0.0230 0.1812 0.163 Uiso 1 1 calc R . .
H21B H 0.1017 -0.0323 0.0737 0.163 Uiso 1 1 calc R . .
H21C H -0.0462 0.0585 0.0702 0.163 Uiso 1 1 calc R . .

loop_
_atom_site_aniso_label
_atom_site_aniso_U_11
_atom_site_aniso_U_22
_atom_site_aniso_U_33
_atom_site_aniso_U_23
_atom_site_aniso_U_13
_atom_site_aniso_U_12
O1 0.073(2) 0.0530(17) 0.085(2) -0.0102(16) -0.0036(17) 0.0024(15)
O2 0.076(2) 0.0514(19) 0.108(3) -0.0121(17) 0.0099(19) 0.0118(16)
O3 0.0639(18) 0.0458(15) 0.084(2) -0.0026(15) 0.0055(15) -0.0123(14)
O4 0.0683(18) 0.0442(15) 0.085(2) -0.0040(14) 0.0077(16) 0.0027(15)
O5 0.081(3) 0.193(6) 0.213(5) -0.113(5) 0.042(3) -0.036(3)
C1 0.060(3) 0.052(3) 0.072(3) 0.002(2) 0.014(2) 0.000(2)
C2 0.058(2) 0.049(2) 0.077(3) 0.005(2) 0.011(2) -0.0038(19)
C3 0.050(2) 0.065(3) 0.092(3) -0.006(3) 0.010(2) -0.001(2)
C4 0.054(2) 0.061(3) 0.092(4) 0.003(3) -0.001(2) 0.011(2)
C5 0.062(3) 0.050(2) 0.080(3) 0.002(2) 0.000(2) 0.007(2)
C6 0.052(2) 0.0327(19) 0.070(3) 0.0012(18) 0.0043(19) 0.0003(17)
C7 0.048(2) 0.042(2) 0.067(3) 0.0008(18) 0.0035(19) -0.0010(18)
C8 0.062(3) 0.047(2) 0.067(3) 0.0072(19) 0.004(2) 0.0059(19)
C9 0.063(2) 0.044(2) 0.069(3) 0.000(2) 0.004(2) 0.008(2)
C10 0.052(2) 0.042(2) 0.069(3) -0.0036(19) 0.005(2) -0.0026(19)
C11 0.053(2) 0.040(2) 0.064(3) 0.0014(17) 0.0023(19) -0.0019(17)
C12 0.077(3) 0.050(2) 0.072(3) 0.005(2) 0.014(2) 0.011(2)
C13 0.089(3) 0.056(3) 0.081(3) 0.011(2) 0.029(3) 0.013(2)
C14 0.080(3) 0.053(2) 0.074(3) -0.008(2) 0.013(2) 0.009(2)
C15 0.067(2) 0.0383(19) 0.073(3) -0.008(2) 0.009(2) 0.002(2)
C16 0.133(5) 0.095(4) 0.097(5) 0.013(4) 0.043(4) 0.045(4)
C17 0.152(6) 0.097(5) 0.121(6) 0.008(4) 0.048(5) 0.003(5)
C18 0.070(3) 0.063(3) 0.092(4) 0.000(3) 0.020(3) -0.011(2)
C19 0.059(3) 0.041(2) 0.089(3) -0.001(2) 0.010(2) -0.004(2)
C20 0.129(5) 0.074(4) 0.080(4) -0.002(3) -0.016(3) 0.002(4)
C21 0.103(4) 0.103(5) 0.123(5) -0.019(4) 0.025(4) -0.021(4)

loop_
_atom_type_symbol
_atom_type_description
_atom_type_scat_dispersion_real
_atom_type_scat_dispersion_imag
_atom_type_scat_source
C C 0.0181 0.0091 'International Tables Vol C Tables 4.2.6.8 and 6.1.1.4'
H H 0.0000 0.0000 'International Tables Vol C Tables 4.2.6.8 and 6.1.1.4'
O O 0.0492 0.0322 'International Tables Vol C Tables 4.2.6.8 and 6.1.1.4'

loop_
_geom_angle_atom_site_label_1
_geom_angle_atom_site_label_2
_geom_angle_atom_site_label_3
_geom_angle
_geom_angle_site_symmetry_1
_geom_angle_site_symmetry_3
_geom_angle_publ_flag
C1 O1 H1 109.5 . . ?
C7 O3 H3 109.5 . . ?
C15 O4 H4 109.5 . . ?
C21 O5 H5 109.5 . . ?
O2 C1 O1 120.9(4) . . ?
O2 C1 C2 123.9(4) . . ?
O1 C1 C2 115.0(4) . . ?
C1 C2 C3 108.6(4) . . ?
C1 C2 C18 104.1(4) . . ?
C3 C2 C18 107.8(4) . . ?
C1 C2 C7 115.7(3) . . ?
C3 C2 C7 108.9(4) . . ?
C18 C2 C7 111.5(4) . . ?
C4 C3 C2 113.9(4) . . ?
C4 C3 H3A 108.8 . . ?
C2 C3 H3A 108.8 . . ?
C4 C3 H3B 108.8 . . ?
C2 C3 H3B 108.8 . . ?
H3A C3 H3B 107.7 . . ?
C3 C4 C5 112.8(4) . . ?
C3 C4 H4A 109.0 . . ?
C5 C4 H4A 109.0 . . ?
C3 C4 H4B 109.0 . . ?
C5 C4 H4B 109.0 . . ?
H4A C4 H4B 107.8 . . ?
C4 C5 C6 112.9(4) . . ?
C4 C5 H5A 109.0 . . ?
C6 C5 H5A 109.0 . . ?
C4 C5 H5B 109.0 . . ?
C6 C5 H5B 109.0 . . ?
H5A C5 H5B 107.8 . . ?
C11 C6 C5 109.8(3) . . ?
C11 C6 C19 106.5(3) . . ?
C5 C6 C19 108.7(3) . . ?
C11 C6 C7 110.1(3) . . ?
C5 C6 C7 108.8(3) . . ?
C19 C6 C7 112.8(3) . . ?
O3 C7 C8 108.4(3) . . ?
O3 C7 C6 104.0(3) . . ?
C8 C7 C6 109.9(3) . . ?
O3 C7 C2 105.8(3) . . ?
C8 C7 C2 115.8(4) . . ?
C6 C7 C2 112.1(3) . . ?
C7 C8 C9 110.6(4) . . ?
C7 C8 H8A 109.5 . . ?
C9 C8 H8A 109.5 . . ?
C7 C8 H8B 109.5 . . ?
C9 C8 H8B 109.5 . . ?
H8A C8 H8B 108.1 . . ?
C10 C9 C8 114.6(3) . . ?
C10 C9 H9A 108.6 . . ?
C8 C9 H9A 108.6 . . ?
C10 C9 H9B 108.6 . . ?
C8 C9 H9B 108.6 . . ?
H9A C9 H9B 107.6 . . ?
C11 C10 C9 122.6(4) . . ?
C11 C10 C15 122.8(4) . . ?
C9 C10 C15 114.6(3) . . ?
C10 C11 C12 120.6(4) . . ?
C10 C11 C6 122.7(4) . . ?
C12 C11 C6 116.6(3) . . ?
C11 C12 C13 112.6(4) . . ?
C11 C12 H12A 109.1 . . ?
C13 C12 H12A 109.1 . . ?
C11 C12 H12B 109.1 . . ?
C13 C12 H12B 109.1 . . ?
H12A C12 H12B 107.8 . . ?
C12 C13 C14 111.2(4) . . ?
C12 C13 H13A 109.4 . . ?
C14 C13 H13A 109.4 . . ?
C12 C13 H13B 109.4 . . ?
C14 C13 H13B 109.4 . . ?
H13A C13 H13B 108.0 . . ?
C16 C14 C15 109.3(4) . . ?
C16 C14 C20 112.4(5) . . ?
C15 C14 C20 111.3(4) . . ?
C16 C14 C13 106.9(4) . . ?
C15 C14 C13 106.3(4) . . ?
C20 C14 C13 110.4(4) . . ?
O4 C15 C10 110.5(3) . . ?
O4 C15 C14 109.9(3) . . ?
C10 C15 C14 116.1(4) . . ?
O4 C15 H15 106.6 . . ?
C10 C15 H15 106.6 . . ?
C14 C15 H15 106.6 . . ?
C17 C16 C14 129.9(7) . . ?
C17 C16 H16 115.0 . . ?
C14 C16 H16 115.0 . . ?
C16 C17 H17A 120.0 . . ?
C16 C17 H17B 120.0 . . ?
H17A C17 H17B 120.0 . . ?
C2 C18 H18A 109.5 . . ?
C2 C18 H18B 109.5 . . ?
H18A C18 H18B 109.5 . . ?
C2 C18 H18C 109.5 . . ?
H18A C18 H18C 109.5 . . ?
H18B C18 H18C 109.5 . . ?
C6 C19 H19A 109.5 . . ?
C6 C19 H19B 109.5 . . ?
H19A C19 H19B 109.5 . . ?
C6 C19 H19C 109.5 . . ?
H19A C19 H19C 109.5 . . ?
H19B C19 H19C 109.5 . . ?
C14 C20 H20A 109.5 . . ?
C14 C20 H20B 109.5 . . ?
H20A C20 H20B 109.5 . . ?
C14 C20 H20C 109.5 . . ?
H20A C20 H20C 109.5 . . ?
H20B C20 H20C 109.5 . . ?
O5 C21 H21A 109.5 . . ?
O5 C21 H21B 109.5 . . ?
H21A C21 H21B 109.5 . . ?
O5 C21 H21C 109.5 . . ?
H21A C21 H21C 109.5 . . ?
H21B C21 H21C 109.5 . . ?

loop_
_geom_bond_atom_site_label_1
_geom_bond_atom_site_label_2
_geom_bond_distance
_geom_bond_site_symmetry_2
_geom_bond_publ_flag
O1 C1 1.326(5) . ?
O1 H1 0.8200 . ?
O2 C1 1.224(5) . ?
O3 C7 1.453(5) . ?
O3 H3 0.8200 . ?
O4 C15 1.453(5) . ?
O4 H4 0.8200 . ?
O5 C21 1.319(7) . ?
O5 H5 0.8200 . ?
C1 C2 1.518(6) . ?
C2 C3 1.553(6) . ?
C2 C18 1.566(6) . ?
C2 C7 1.575(6) . ?
C3 C4 1.502(6) . ?
C3 H3A 0.9700 . ?
C3 H3B 0.9700 . ?
C4 C5 1.525(6) . ?
C4 H4A 0.9700 . ?
C4 H4B 0.9700 . ?
C5 C6 1.547(5) . ?
C5 H5A 0.9700 . ?
C5 H5B 0.9700 . ?
C6 C11 1.522(5) . ?
C6 C19 1.551(5) . ?
C6 C7 1.552(5) . ?
C7 C8 1.521(5) . ?
C8 C9 1.524(6) . ?
C8 H8A 0.9700 . ?
C8 H8B 0.9700 . ?
C9 C10 1.500(6) . ?
C9 H9A 0.9700 . ?
C9 H9B 0.9700 . ?
C10 C11 1.351(5) . ?
C10 C15 1.520(6) . ?
C11 C12 1.497(6) . ?
C12 C13 1.532(6) . ?
C12 H12A 0.9700 . ?
C12 H12B 0.9700 . ?
C13 C14 1.541(6) . ?
C13 H13A 0.9700 . ?
C13 H13B 0.9700 . ?
C14 C16 1.524(7) . ?
C14 C15 1.533(6) . ?
C14 C20 1.539(7) . ?
C15 H15 0.9800 . ?
C16 C17 1.279(6) . ?
C16 H16 0.9300 . ?
C17 H17A 0.9300 . ?
C17 H17B 0.9300 . ?
C18 H18A 0.9600 . ?
C18 H18B 0.9600 . ?
C18 H18C 0.9600 . ?
C19 H19A 0.9600 . ?
C19 H19B 0.9600 . ?
C19 H19C 0.9600 . ?
C20 H20A 0.9600 . ?
C20 H20B 0.9600 . ?
C20 H20C 0.9600 . ?
C21 H21A 0.9600 . ?
C21 H21B 0.9600 . ?
C21 H21C 0.9600 . ?

loop_
_geom_torsion_atom_site_label_1
_geom_torsion_atom_site_label_2
_geom_torsion_atom_site_label_3
_geom_torsion_atom_site_label_4
_geom_torsion
_geom_torsion_site_symmetry_1
_geom_torsion_site_symmetry_2
_geom_torsion_site_symmetry_3
_geom_torsion_site_symmetry_4
_geom_torsion_publ_flag
O2 C1 C2 C3 4.9(6) . . . . ?
O1 C1 C2 C3 179.0(3) . . . . ?
O2 C1 C2 C18 -109.7(5) . . . . ?
O1 C1 C2 C18 64.4(5) . . . . ?
O2 C1 C2 C7 127.7(5) . . . . ?
O1 C1 C2 C7 -58.2(5) . . . . ?
C1 C2 C3 C4 74.1(5) . . . . ?
C18 C2 C3 C4 -173.6(4) . . . . ?
C7 C2 C3 C4 -52.6(5) . . . . ?
C2 C3 C4 C5 52.1(6) . . . . ?
C3 C4 C5 C6 -53.2(5) . . . . ?
C4 C5 C6 C11 175.7(4) . . . . ?
C4 C5 C6 C19 -68.1(5) . . . . ?
C4 C5 C6 C7 55.2(5) . . . . ?
C11 C6 C7 O3 -63.8(4) . . . . ?
C5 C6 C7 O3 56.6(4) . . . . ?
C19 C6 C7 O3 177.3(3) . . . . ?
C11 C6 C7 C8 52.0(4) . . . . ?
C5 C6 C7 C8 172.4(3) . . . . ?
C19 C6 C7 C8 -66.8(4) . . . . ?
C11 C6 C7 C2 -177.7(3) . . . . ?
C5 C6 C7 C2 -57.3(4) . . . . ?
C19 C6 C7 C2 63.5(4) . . . . ?
C1 C2 C7 O3 -179.6(3) . . . . ?
C3 C2 C7 O3 -57.0(4) . . . . ?
C18 C2 C7 O3 61.8(4) . . . . ?
C1 C2 C7 C8 60.3(5) . . . . ?
C3 C2 C7 C8 -177.1(3) . . . . ?
C18 C2 C7 C8 -58.3(5) . . . . ?
C1 C2 C7 C6 -66.8(5) . . . . ?
C3 C2 C7 C6 55.8(4) . . . . ?
C18 C2 C7 C6 174.5(3) . . . . ?
O3 C7 C8 C9 51.1(4) . . . . ?
C6 C7 C8 C9 -62.0(4) . . . . ?
C2 C7 C8 C9 169.7(3) . . . . ?
C7 C8 C9 C10 39.4(5) . . . . ?
C8 C9 C10 C11 -8.2(6) . . . . ?
C8 C9 C10 C15 169.9(3) . . . . ?
C9 C10 C11 C12 175.6(4) . . . . ?
C15 C10 C11 C12 -2.3(6) . . . . ?
C9 C10 C11 C6 -0.7(6) . . . . ?
C15 C10 C11 C6 -178.6(4) . . . . ?
C5 C6 C11 C10 -141.3(4) . . . . ?
C19 C6 C11 C10 101.2(4) . . . . ?
C7 C6 C11 C10 -21.5(5) . . . . ?
C5 C6 C11 C12 42.3(5) . . . . ?
C19 C6 C11 C12 -75.3(4) . . . . ?
C7 C6 C11 C12 162.1(4) . . . . ?
C10 C11 C12 C13 -19.1(6) . . . . ?
C6 C11 C12 C13 157.5(4) . . . . ?
C11 C12 C13 C14 52.8(6) . . . . ?
C12 C13 C14 C16 -178.8(4) . . . . ?
C12 C13 C14 C15 -62.3(5) . . . . ?
C12 C13 C14 C20 58.6(6) . . . . ?
C11 C10 C15 O4 -136.1(4) . . . . ?
C9 C10 C15 O4 45.9(5) . . . . ?
C11 C10 C15 C14 -10.0(6) . . . . ?
C9 C10 C15 C14 171.9(4) . . . . ?
C16 C14 C15 O4 -77.9(5) . . . . ?
C20 C14 C15 O4 46.9(5) . . . . ?
C13 C14 C15 O4 167.2(4) . . . . ?
C16 C14 C15 C10 155.8(4) . . . . ?
C20 C14 C15 C10 -79.4(5) . . . . ?
C13 C14 C15 C10 40.9(5) . . . . ?
C15 C14 C16 C17 165.7(7) . . . . ?
C20 C14 C16 C17 41.6(9) . . . . ?
C13 C14 C16 C17 -79.7(9) . . . . ?
